data_2216102
loop_
_publ_author_name
'Betz, Richard'
'Kl\"ufers, Peter'

_publ_section_title
;
 <i>N</i>-(2-Iodophenylmethyl)hexamethylenetetraminium bromide
 dihydrate
;
_journal_coeditor_code RK2048
_journal_issue 11
_journal_name_full 'Acta Crystallographica Section E'
_journal_page_first o4279
_journal_page_last o4279
_journal_paper_doi 10.1107/S1600536807048623
_journal_volume 63
_journal_year 2007
_chemical_formula_iupac 'C13 H18 I N4 +, Br -, 2H2 O'
_chemical_formula_moiety 'C13 H18 I N4 +, Br -, 2(H2 O)'
_chemical_formula_sum 'C13 H22 Br I N4 O2'
_chemical_formula_weight 473.15
_chemical_name_systematic
;
<i>N</i>-(2-Iodophenylmethyl)hexamethylenetetraminium bromide dihydrate
;
_space_group_IT_number 2
_symmetry_cell_setting triclinic
_symmetry_space_group_name_Hall '-P 1'
_symmetry_space_group_name_H-M 'P -1'
_atom_sites_solution_hydrogens geom
_atom_sites_solution_primary direct
_atom_sites_solution_secondary difmap
_audit_creation_method 'form98_non/compatible with shelxl97'
_cell_angle_alpha 69.28(5)
_cell_angle_beta 75.47(5)
_cell_angle_gamma 83.76(4)
_cell_formula_units_Z 2
_cell_length_a 9.084(4)
_cell_length_b 9.500(5)
_cell_length_c 10.495(7)
_cell_measurement_temperature 200(2)
_cell_measurement_theta_max 27.4993
_cell_measurement_theta_min 3.7690
_cell_volume 819.8(8)
_computing_cell_refinement '<i>CrysAlis RED</i> (Oxford Diffraction, 2005)'
_computing_data_collection '<i>CrysAlis CCD</i> (Oxford Diffraction, 2005)'
_computing_data_reduction '<i>CrysAlis RED</i> (Oxford Diffraction, 2005)'
_computing_molecular_graphics
;
<i>ORTEPIII</i> (Burnett & Johnson, 1996) and <i>ORTEP-3</i>  (Farrugia,
1997)
;
_computing_publication_material '<i>SHELXL97</i> (Sheldrick, 1997) and <i>PLATON</i> (Spek, 1990)'
_computing_structure_refinement '<i>SHELXL97</i> (Sheldrick, 1997)'
_computing_structure_solution '<i>SHELXS97</i> (Sheldrick, 1997)'
_diffrn_ambient_temperature 200(2)
_diffrn_measured_fraction_theta_full 0.994
_diffrn_measured_fraction_theta_max 0.994
_diffrn_measurement_device 'Enraf--Nonius CCD on \k-goniometer'
_diffrn_measurement_device_type 'Nonius KappaCCD'
_diffrn_measurement_method \w
_diffrn_radiation_monochromator Graphite
_diffrn_radiation_source 'Fine-focus sealed tube'
_diffrn_radiation_type MoK\a
_diffrn_radiation_wavelength 0.71073
_diffrn_reflns_av_R_equivalents 0.0315
_diffrn_reflns_av_sigmaI/netI 0.0434
_diffrn_reflns_limit_h_max 11
_diffrn_reflns_limit_h_min -11
_diffrn_reflns_limit_k_max 12
_diffrn_reflns_limit_k_min -12
_diffrn_reflns_limit_l_max 13
_diffrn_reflns_limit_l_min -13
_diffrn_reflns_number 10405
_diffrn_reflns_theta_full 27.61
_diffrn_reflns_theta_max 27.61
_diffrn_reflns_theta_min 3.78
_exptl_absorpt_coefficient_mu 4.400
_exptl_absorpt_correction_T_max 0.6101
_exptl_absorpt_correction_T_min 0.4087
_exptl_absorpt_correction_type numerical
_exptl_absorpt_process_details
;
[crystal faces optimized with X-SHAPE (Stoe & Cie, 1997) and
absorption correction with X-RED (Stoe & Cie, 1997)]
;
_exptl_crystal_colour Colourless'
_exptl_crystal_density_diffrn 1.917
_exptl_crystal_density_method 'not measured'
_exptl_crystal_description Block
_exptl_crystal_F_000 464
_exptl_crystal_size_max 0.28
_exptl_crystal_size_mid 0.15
_exptl_crystal_size_min 0.14
_refine_diff_density_max 0.497
_refine_diff_density_min -1.066
_refine_ls_extinction_method none
_refine_ls_goodness_of_fit_ref 0.952
_refine_ls_hydrogen_treatment mixed
_refine_ls_matrix_type full
_refine_ls_number_parameters 205
_refine_ls_number_reflns 3820
_refine_ls_number_restraints 6
_refine_ls_restrained_S_all 0.952
_refine_ls_R_factor_all 0.0398
_refine_ls_R_factor_gt 0.0262
_refine_ls_shift/su_max 0.000
_refine_ls_shift/su_mean 0.000
_refine_ls_structure_factor_coef Fsqd
_refine_ls_weighting_details 'calc w=1/[\s^2^(Fo^2^)+(0.0335P)^2^] where P=(Fo^2^+2Fc^2^)/3'
_refine_ls_weighting_scheme calc
_refine_ls_wR_factor_gt 0.0562
_refine_ls_wR_factor_ref 0.0612
_reflns_number_gt 2865
_reflns_number_total 3820
_reflns_threshold_expression I>2\s(I)
_cod_data_source_file rk2048.cif
_cod_data_source_block I
_cod_database_code 2216102
_cod_database_fobs_code 2216102

loop_
_symmetry_equiv_pos_as_xyz
'x, y, z'
'-x, -y, -z'

loop_
_atom_site_type_symbol
_atom_site_label
_atom_site_fract_x
_atom_site_fract_y
_atom_site_fract_z
_atom_site_U_iso_or_equiv
_atom_site_adp_type
_atom_site_calc_flag
_atom_site_refinement_flags
_atom_site_occupancy
I I 0.33565(2) 0.89354(2) 0.44815(2) 0.03398(8) Uani d . 1
Br Br 0.09573(4) 0.28677(3) 0.33816(3) 0.03467(9) Uani d . 1
O O1 0.2401(3) 0.2543(4) 0.0283(3) 0.0676(9) Uani d D 1
H H11 0.199(4) 0.258(5) 0.101(3) 0.063(7) Uiso d D 1
H H12 0.177(3) 0.274(5) -0.013(4) 0.063(7) Uiso d D 1
O O2 0.0335(3) 0.0367(3) 0.6679(3) 0.0435(6) Uani d D 1
H H21 0.037(5) 0.088(4) 0.590(3) 0.063(7) Uiso d D 1
H H22 -0.001(4) -0.038(3) 0.672(4) 0.063(7) Uiso d D 1
N N1 0.2986(2) 0.7033(2) 0.1572(2) 0.0182(5) Uani d . 1
N N2 0.3446(3) 0.9209(3) -0.0563(3) 0.0279(5) Uani d . 1
N N3 0.1101(3) 0.7836(3) 0.0132(3) 0.0250(5) Uani d . 1
N N4 0.3522(3) 0.6716(3) -0.0710(2) 0.0268(5) Uani d . 1
C C1 0.4668(3) 0.6402(3) 0.3306(3) 0.0206(6) Uani d . 1
C C2 0.5020(3) 0.7436(3) 0.3847(3) 0.0216(6) Uani d . 1
C C3 0.6450(3) 0.7475(3) 0.4062(3) 0.0265(6) Uani d . 1
H H3 0.6666 0.8194 0.4427 0.0245(18) Uiso calc R 1
C C4 0.7556(3) 0.6472(4) 0.3748(3) 0.0289(7) Uani d . 1
H H4 0.8546 0.6511 0.3880 0.0245(18) Uiso calc R 1
C C5 0.7247(3) 0.5399(3) 0.3240(3) 0.0275(6) Uani d . 1
H H5 0.8014 0.4696 0.3036 0.0245(18) Uiso calc R 1
C C6 0.5811(3) 0.5368(3) 0.3035(3) 0.0244(6) Uani d . 1
H H6 0.5594 0.4623 0.2702 0.0245(18) Uiso calc R 1
C C7 0.3114(3) 0.6314(3) 0.3075(3) 0.0220(6) Uani d . 1
H H71 0.2364 0.6808 0.3655 0.0245(18) Uiso calc R 1
H H72 0.2844 0.5241 0.3404 0.0245(18) Uiso calc R 1
C C8 0.3672(3) 0.8595(3) 0.0848(3) 0.0242(6) Uani d . 1
H H81 0.3181 0.9267 0.1377 0.0245(18) Uiso calc R 1
H H82 0.4773 0.8525 0.0824 0.0245(18) Uiso calc R 1
C C9 0.1816(3) 0.9313(3) -0.0520(3) 0.0299(7) Uani d . 1
H H91 0.1664 0.9774 -0.1485 0.0245(18) Uiso calc R 1
H H92 0.1312 0.9979 0.0013 0.0245(18) Uiso calc R 1
C C10 0.1299(3) 0.7186(3) 0.1554(3) 0.0217(6) Uani d . 1
H H101 0.0833 0.6181 0.2001 0.0245(18) Uiso calc R 1
H H102 0.0775 0.7833 0.2099 0.0245(18) Uiso calc R 1
C C11 0.1891(3) 0.6848(3) -0.0663(3) 0.0275(6) Uani d . 1
H H111 0.1444 0.5836 -0.0218 0.0245(18) Uiso calc R 1
H H112 0.1736 0.7264 -0.1629 0.0245(18) Uiso calc R 1
C C12 0.3752(3) 0.6060(3) 0.0696(3) 0.0230(6) Uani d . 1
H H121 0.4855 0.5965 0.0666 0.0245(18) Uiso calc R 1
H H122 0.3323 0.5039 0.1134 0.0245(18) Uiso calc R 1
C C13 0.4181(3) 0.8223(3) -0.1354(3) 0.0307(7) Uani d . 1
H H131 0.5284 0.8137 -0.1383 0.0245(18) Uiso calc R 1
H H132 0.4053 0.8669 -0.2327 0.0245(18) Uiso calc R 1

loop_
_atom_site_aniso_label
_atom_site_aniso_U_11
_atom_site_aniso_U_22
_atom_site_aniso_U_33
_atom_site_aniso_U_12
_atom_site_aniso_U_13
_atom_site_aniso_U_23
I 0.02658(11) 0.03900(13) 0.04832(15) 0.00253(8) -0.00951(9) -0.02950(11)
Br 0.03848(18) 0.02750(17) 0.0393(2) -0.00699(13) -0.01011(14) -0.01016(14)
O1 0.0583(19) 0.099(3) 0.053(2) -0.0062(18) -0.0106(14) -0.0341(19)
O2 0.0603(16) 0.0328(13) 0.0465(16) -0.0065(12) -0.0284(14) -0.0117(12)
N1 0.0171(11) 0.0205(11) 0.0178(12) -0.0020(9) -0.0049(9) -0.0062(9)
N2 0.0337(14) 0.0234(13) 0.0271(14) -0.0051(11) -0.0131(11) -0.0036(11)
N3 0.0250(12) 0.0236(12) 0.0328(14) 0.0027(10) -0.0137(11) -0.0132(11)
N4 0.0303(13) 0.0309(14) 0.0244(13) 0.0048(11) -0.0106(11) -0.0141(11)
C1 0.0197(13) 0.0240(14) 0.0157(14) -0.0038(11) -0.0027(11) -0.0039(11)
C2 0.0194(13) 0.0235(14) 0.0219(15) -0.0032(11) -0.0028(11) -0.0083(12)
C3 0.0235(14) 0.0319(16) 0.0268(16) -0.0071(12) -0.0045(12) -0.0124(13)
C4 0.0192(14) 0.0404(17) 0.0244(16) -0.0029(13) -0.0054(12) -0.0066(13)
C5 0.0277(15) 0.0308(16) 0.0217(16) 0.0086(13) -0.0065(12) -0.0082(13)
C6 0.0313(15) 0.0227(14) 0.0217(15) 0.0006(12) -0.0073(12) -0.0100(12)
C7 0.0231(14) 0.0263(14) 0.0182(14) -0.0067(11) -0.0057(11) -0.0073(12)
C8 0.0302(15) 0.0172(13) 0.0273(16) -0.0069(12) -0.0096(12) -0.0063(12)
C9 0.0378(17) 0.0227(15) 0.0321(18) 0.0041(13) -0.0164(14) -0.0085(13)
C10 0.0172(13) 0.0216(14) 0.0301(16) 0.0003(11) -0.0070(11) -0.0124(12)
C11 0.0326(16) 0.0302(16) 0.0275(16) 0.0027(13) -0.0135(13) -0.0157(13)
C12 0.0264(14) 0.0239(15) 0.0227(15) 0.0062(12) -0.0066(12) -0.0141(12)
C13 0.0287(15) 0.0400(18) 0.0196(16) -0.0036(13) -0.0053(12) -0.0050(13)

loop_
_atom_type_symbol
_atom_type_description
_atom_type_scat_dispersion_real
_atom_type_scat_dispersion_imag
_atom_type_scat_source
C C 0.0033 0.0016 'International Tables Vol C Tables 4.2.6.8 and 6.1.1.4'
H H 0.0000 0.0000 'International Tables Vol C Tables 4.2.6.8 and 6.1.1.4'
Br Br -0.2901 2.4595 'International Tables Vol C Tables 4.2.6.8 and 6.1.1.4'
I I -0.4742 1.8119 'International Tables Vol C Tables 4.2.6.8 and 6.1.1.4'
N N 0.0061 0.0033 'International Tables Vol C Tables 4.2.6.8 and 6.1.1.4'
O O 0.0106 0.0060 'International Tables Vol C Tables 4.2.6.8 and 6.1.1.4'

loop_
_geom_angle_atom_site_label_1
_geom_angle_atom_site_label_2
_geom_angle_atom_site_label_3
_geom_angle
H11 O1 H12 105(2)
H21 O2 H22 103(2)
C7 N1 C12 111.5(2)
C7 N1 C8 113.9(2)
C12 N1 C8 107.5(2)
C7 N1 C10 108.0(2)
C12 N1 C10 107.67(19)
C8 N1 C10 108.0(2)
C8 N2 C9 109.4(2)
C8 N2 C13 109.9(2)
C9 N2 C13 108.7(2)
C10 N3 C9 108.8(2)
C10 N3 C11 108.6(2)
C9 N3 C11 108.3(2)
C12 N4 C11 109.4(2)
C12 N4 C13 109.0(2)
C11 N4 C13 109.3(2)
C2 C1 C6 117.2(2)
C2 C1 C7 123.1(2)
C6 C1 C7 119.7(2)
C3 C2 C1 121.6(2)
C3 C2 I 116.74(19)
C1 C2 I 121.55(19)
C4 C3 C2 119.7(3)
C4 C3 H3 120.2
C2 C3 H3 120.2
C3 C4 C5 120.7(3)
C3 C4 H4 119.6
C5 C4 H4 119.6
C6 C5 C4 119.0(3)
C6 C5 H5 120.5
C4 C5 H5 120.5
C5 C6 C1 121.7(2)
C5 C6 H6 119.1
C1 C6 H6 119.1
C1 C7 N1 114.4(2)
C1 C7 H71 108.7
N1 C7 H71 108.7
C1 C7 H72 108.7
N1 C7 H72 108.7
H71 C7 H72 107.6
N2 C8 N1 109.7(2)
N2 C8 H81 109.7
N1 C8 H81 109.7
N2 C8 H82 109.7
N1 C8 H82 109.7
H81 C8 H82 108.2
N2 C9 N3 112.2(2)
N2 C9 H91 109.2
N3 C9 H91 109.2
N2 C9 H92 109.2
N3 C9 H92 109.2
H91 C9 H92 107.9
N3 C10 N1 110.7(2)
N3 C10 H101 109.5
N1 C10 H101 109.5
N3 C10 H102 109.5
N1 C10 H102 109.5
H101 C10 H102 108.1
N4 C11 N3 111.5(2)
N4 C11 H111 109.3
N3 C11 H111 109.3
N4 C11 H112 109.3
N3 C11 H112 109.3
H111 C11 H112 108.0
N4 C12 N1 110.6(2)
N4 C12 H121 109.5
N1 C12 H121 109.5
N4 C12 H122 109.5
N1 C12 H122 109.5
H121 C12 H122 108.1
N2 C13 N4 111.0(2)
N2 C13 H131 109.4
N4 C13 H131 109.4
N2 C13 H132 109.4
N4 C13 H132 109.4
H131 C13 H132 108.0

loop_
_geom_bond_atom_site_label_1
_geom_bond_atom_site_label_2
_geom_bond_distance
I C2 2.111(3)
O1 H11 0.78(2)
O1 H12 0.78(2)
O2 H21 0.78(2)
O2 H22 0.78(2)
N1 C7 1.510(3)
N1 C12 1.525(3)
N1 C8 1.527(4)
N1 C10 1.528(3)
N2 C8 1.446(4)
N2 C9 1.464(4)
N2 C13 1.466(4)
N3 C10 1.449(4)
N3 C9 1.468(4)
N3 C11 1.483(3)
N4 C12 1.444(4)
N4 C11 1.463(4)
N4 C13 1.470(4)
C1 C2 1.393(4)
C1 C6 1.397(4)
C1 C7 1.507(4)
C2 C3 1.380(4)
C3 C4 1.369(4)
C3 H3 0.9500
C4 C5 1.387(4)
C4 H4 0.9500
C5 C6 1.379(4)
C5 H5 0.9500
C6 H6 0.9500
C7 H71 0.9900
C7 H72 0.9900
C8 H81 0.9900
C8 H82 0.9900
C9 H91 0.9900
C9 H92 0.9900
C10 H101 0.9900
C10 H102 0.9900
C11 H111 0.9900
C11 H112 0.9900
C12 H121 0.9900
C12 H122 0.9900
C13 H131 0.9900
C13 H132 0.9900

loop_
_geom_hbond_atom_site_label_D
_geom_hbond_atom_site_label_H
_geom_hbond_atom_site_label_A
_geom_hbond_site_symmetry_A
_geom_hbond_distance_DH
_geom_hbond_distance_HA
_geom_hbond_distance_DA
_geom_hbond_angle_DHA
O1 H11 Br . 0.77(3) 2.53(3) 3.297(4) 172(3)
O1 H12 N3 2_565 0.77(3) 2.72(3) 3.390(5) 146(4)
O2 H21 Br . 0.78(3) 2.61(3) 3.381(4) 168(4)
O2 H22 Br 2_556 0.79(3) 2.65(3) 3.433(4) 174(3)
C3 H3 I 2_676 0.95 3.31 4.237(4) 166
C5 H5 Br 1_655 0.95 3.05 3.924(4) 153
C6 H6 N4 2_665 0.95 2.73 3.558(5) 146
C7 H72 Br . 0.99 2.99 3.872(4) 149
C8 H82 O1 2_665 0.99 2.78 3.640(5) 145
C9 H91 O2 1_564 0.99 2.40 3.326(5) 156
C10 H101 Br . 0.99 2.97 3.875(4) 153
C10 H102 O2 2_566 0.99 2.47 3.459(5) 174
C12 H121 O1 2_665 0.99 2.78 3.643(5) 146
C12 H122 Br . 0.99 3.07 3.952(4) 149
C13 H131 O1 2_665 0.99 2.56 3.481(5) 154

loop_
_geom_torsion_atom_site_label_1
_geom_torsion_atom_site_label_2
_geom_torsion_atom_site_label_3
_geom_torsion_atom_site_label_4
_geom_torsion
C6 C1 C2 C3 2.2(4)
C7 C1 C2 C3 179.2(2)
C6 C1 C2 I -174.31(19)
C7 C1 C2 I 2.6(4)
C1 C2 C3 C4 -0.4(4)
I C2 C3 C4 176.3(2)
C2 C3 C4 C5 -1.2(4)
C3 C4 C5 C6 0.9(4)
C4 C5 C6 C1 1.0(4)
C2 C1 C6 C5 -2.5(4)
C7 C1 C6 C5 -179.6(3)
C2 C1 C7 N1 101.8(3)
C6 C1 C7 N1 -81.3(3)
C12 N1 C7 C1 75.0(3)
C8 N1 C7 C1 -46.9(3)
C10 N1 C7 C1 -166.8(2)
C9 N2 C8 N1 59.6(3)
C13 N2 C8 N1 -59.8(3)
C7 N1 C8 N2 -178.0(2)
C12 N1 C8 N2 57.9(3)
C10 N1 C8 N2 -58.0(3)
C8 N2 C9 N3 -61.2(3)
C13 N2 C9 N3 58.9(3)
C10 N3 C9 N2 60.1(3)
C11 N3 C9 N2 -57.7(3)
C9 N3 C10 N1 -58.4(3)
C11 N3 C10 N1 59.3(3)
C7 N1 C10 N3 -178.5(2)
C12 N1 C10 N3 -57.9(3)
C8 N1 C10 N3 57.9(3)
C12 N4 C11 N3 61.0(3)
C13 N4 C11 N3 -58.2(3)
C10 N3 C11 N4 -60.8(3)
C9 N3 C11 N4 57.2(3)
C11 N4 C12 N1 -59.5(3)
C13 N4 C12 N1 59.9(3)
C7 N1 C12 N4 175.9(2)
C8 N1 C12 N4 -58.6(3)
C10 N1 C12 N4 57.6(3)
C8 N2 C13 N4 61.1(3)
C9 N2 C13 N4 -58.7(3)
C12 N4 C13 N2 -60.6(3)
C11 N4 C13 N2 58.9(3)

loop_
_cod_related_entry_id
_cod_related_entry_database
_cod_related_entry_code
1 ChemSpider 21121177
